data_7251338
loop_
_publ_author_name
'Stebletsova, Irina'
'Larin, Alexander'
'Vinogradov, Dmitry B.'
'Pivkina, Alla N.'
'Leonov, Nikita E.'
'Gazieva, Galina A.'
'Fershtat, Leonid L.'

_publ_section_title
;
 New thermally stable and friction-insensitive nitrogen-rich salts: a
 synergy of 1,2,4-triazole, furoxan and hydroxytetrazole motifs
;
_journal_name_full CrystEngComm
_journal_paper_doi 10.1039/D5CE01047K
_journal_year 2025
_chemical_formula_moiety 'C5 H5 K2 N9 O5'
_chemical_formula_sum 'C5 H5 K2 N9 O5'
_chemical_formula_weight 349.38
_space_group_crystal_system triclinic
_space_group_IT_number 2
_space_group_name_Hall '-P 1'
_space_group_name_H-M_alt 'P -1'
_atom_sites_solution_hydrogens difmap
_atom_sites_solution_primary iterative
_atom_sites_solution_secondary difmap
_audit_creation_date 2025-06-05
_audit_creation_method
;
Olex2 1.5-beta
(compiled 2025.05.31 svn.r86d253d1 for OlexSys, GUI svn.r7254)
;
_audit_update_record
;
2025-10-01 deposited with the CCDC.	2025-11-26 downloaded from the CCDC.
;
_cell_angle_alpha 66.363(3)
_cell_angle_beta 86.447(2)
_cell_angle_gamma 75.934(2)
_cell_formula_units_Z 2
_cell_length_a 6.9975(2)
_cell_length_b 8.9440(2)
_cell_length_c 11.0111(3)
_cell_measurement_reflns_used 19519
_cell_measurement_temperature 99.99(10)
_cell_measurement_theta_max 79.0860
_cell_measurement_theta_min 4.3430
_cell_volume 611.90(3)
_computing_cell_refinement 'CrysAlisPro 1.171.44.112a (Rigaku OD, 2025)'
_computing_data_collection 'CrysAlisPro system (CCD 43.143a 64-bit (release 25-10-2024))'
_computing_data_reduction 'CrysAlisPro 1.171.44.112a (Rigaku OD, 2025)'
_computing_molecular_graphics 'Olex2 1.5-beta (Dolomanov et al., 2009)'
_computing_publication_material 'Olex2 1.5-beta (Dolomanov et al., 2009)'
_computing_structure_refinement 'XL  (Sheldrick, 2008)'
_computing_structure_solution 'olex2.solve 1.5-beta (Bourhis et al., 2015)'
_diffrn_ambient_environment N~2~
_diffrn_ambient_temperature 99.99(10)
_diffrn_detector 'Hybrid Pixel Array Detector'
_diffrn_detector_area_resol_mean 10.0000
_diffrn_detector_type HyPix
_diffrn_measured_fraction_theta_full 0.999
_diffrn_measured_fraction_theta_max 0.985
_diffrn_measurement_details
;
List of Runs (angles in degrees, time in seconds):

  # Type    Start    End  Width  t~exp~   \w     \q     \k     \f   Frames
#--------------------------------------------------------------------------
  1  \w    -79.00  26.05   0.55    1.00    --  -44.91  96.00  -9.00  191
  2  \w     -7.00  78.25   0.55    1.00    --   44.91 -96.00-118.00  155
  3  \w   -165.00 -85.25   0.55    5.00    --  -93.75 -96.00-118.00  145
  4  \w    -80.00 -22.80   0.55    5.00    --  -93.75  96.00  -9.00  104
  5  \w     44.00 103.95   0.55    5.00    --  115.25 -96.00-118.00  109
  6  \w    106.00 177.50   0.55    5.00    --  115.25  96.00  -9.00  130
  7  \w    -59.00 -30.95   0.55    1.00    --   12.00 158.00-154.54   51
  8  \w   -118.00 -26.70   0.55    1.00    --  -44.91 -57.00-180.00  166
  9  \w    -43.00  28.50   0.55    1.00    --  -44.91  38.00-180.00  130
 10  \w   -118.00 -26.70   0.55    1.00    --  -44.91 -57.00-180.00  166
 11  \w     19.00 117.45   0.55    1.00    --   44.91  77.00  30.00  179
 12  \w     19.00 117.45   0.55    1.00    --   44.91  77.00-180.00  179
 13  \w     34.00  92.85   0.55    1.00    --   44.91-125.00 -90.00  107
 14  \w     19.00 117.45   0.55    1.00    --   44.91  77.00  30.00  179
 15  \w     24.00 122.45   0.55    1.00    --   44.91  19.00 -60.00  179
 16  \w     27.00 117.20   0.55    1.00    --   44.91  57.00 -90.00  164
 17  \w     27.00 119.40   0.55    1.00    --   44.91  38.00   0.00  168
 18  \w     24.00 122.45   0.55    1.00    --   44.91  19.00 -60.00  179
 19  \w     19.00 117.45   0.55    1.00    --   44.91  77.00  60.00  179
 20  \w     17.00  41.75   0.55    1.00    --   48.00  88.00-154.86   45
 21  \w     16.00  40.75   0.55    1.00    --   48.00  91.00 -78.25   45
 22  \w     15.00  39.75   0.55    1.00    --   48.00  92.00  72.67   45
 23  \w     30.00 128.45   0.55    1.00    --   56.00  77.00-106.03  179
 24  \w     30.00 128.45   0.55    1.00    --   56.00  77.00-106.03  179
 25  \w     31.00 129.45   0.55    1.00    --   56.00  75.00  95.23  179
 26  \w     35.00 132.35   0.55    1.00    --   60.00  75.00 -25.28  177
 27  \w     35.00 132.35   0.55    1.00    --   60.00  76.00-132.57  177
 28  \w     39.00 137.45   0.55    1.00    --   64.00  74.00  25.11  179
 29  \w     39.00 137.45   0.55    1.00    --   64.00  74.00  25.11  179
 30  \w     40.00 137.35   0.55    1.00    --   64.00  72.00 -46.92  177
 31  \w     39.00 137.45   0.55    1.00    --   64.00  76.00 110.92  179
 32  \w   -140.00 -45.95   0.55    1.00    --  -68.00 -70.00 -20.06  171
 33  \w   -140.00 -45.95   0.55    1.00    --  -68.00 -70.00 -20.06  171
 34  \w   -140.00 -47.60   0.55    1.00    --  -68.00 -64.00 100.15  168
 35  \w   -140.00 -47.60   0.55    1.00    --  -68.00 -64.00 118.79  168
 36  \w   -140.00 -48.70   0.55    1.00    --  -68.00 -63.00 137.59  166
 37  \w   -145.00 -53.70   0.55    1.00    --  -72.00 -60.00  10.07  166
 38  \w   -145.00 -50.95   0.55    1.00    --  -72.00 -67.00-116.02  171
 39  \w     46.00 144.45   0.55    1.00    --   72.00  77.00-146.41  179
 40  \w   -145.00 -47.65   0.55    1.00    --  -72.00 -74.00-174.70  177
 41  \w   -145.00 -47.65   0.55    1.00    --  -72.00 -74.00-174.70  177
 42  \w   -145.00 -50.95   0.55    1.00    --  -72.00 -67.00-116.02  171
 43  \w   -149.00 -51.65   0.55    1.00    --  -76.00 -75.00   8.49  177
 44  \w   -149.00 -52.75   0.55    1.00    --  -76.00 -71.00  48.81  175
 45  \w   -149.00 -52.75   0.55    1.00    --  -76.00 -73.00-120.96  175
 46  \w   -153.00 -60.60   0.55    1.00    --  -80.00 -59.00  60.90  168
 47  \w   -153.00 -59.50   0.55    1.00    --  -80.00 -64.00  89.47  170
 48  \w   -153.00 -60.60   0.55    1.00    --  -80.00 -59.00  60.90  168
 49  \w    -93.00 -63.30   0.55    1.00    --  -80.00 -60.00 -22.03   54
 50  \w    -99.00 -62.70   0.55    5.00    --  -84.00 -66.00 128.82   66
 51  \w    -97.00 -70.60   0.55    5.00    --  -88.00 -72.00  53.68   48
 52  \w    -91.00 -64.60   0.55    5.00    --  -88.00 -76.00-125.42   48
 53  \w   -102.00 -69.55   0.55    5.00    --  -93.75 -73.00 -75.64   59
 54  \w   -105.00 -69.80   0.55    5.00    --  -93.75 -75.00 -29.16   64
 55  \w   -123.00 -68.55   0.55    5.00    --  -93.75 -77.00-150.00   99
 56  \w   -107.00 -69.60   0.55    5.00    --  -93.75 -73.00 162.96   68
 57  \w   -125.00 -76.60   0.55    5.00    --  -93.75 -61.00  30.00   88
 58  \w    -95.00 -70.25   0.55    5.00    --  -93.75 -74.00 -18.56   45
 59  \w   -146.00-119.60   0.55    5.00    --  -93.75 -74.00 -18.56   48
 60  \w   -163.00-136.60   0.55    5.00    --  -93.75 -77.00-150.00   48
 61  \w   -119.00 -75.55   0.55    5.00    --  -93.75 -58.00  -9.40   79
 62  \w    -94.00 -69.25   0.55    5.00    --  -93.75 -77.00  90.00   45
 63  \w    -95.00 -70.25   0.55    5.00    --  -93.75 -75.00 -41.78   45
 64  \w   -155.00-129.70   0.55    5.00    --  -93.75 -75.00 -41.78   46
 65  \w   -102.00 -72.30   0.55    5.00    --  -93.75 -70.00 -62.84   54
 66  \w   -160.00-134.70   0.55    5.00    --  -93.75 -70.00 -62.84   46
 67  \w   -103.00 -70.55   0.55    5.00    --  -93.75 -77.00  30.00   59
 68  \w    -97.00 -70.60   0.55    5.00    --  -93.75 -72.00-102.44   48
 69  \w   -130.00 -70.05   0.55    5.00    --  -93.75 -73.00 124.48  109
 70  \w    -96.00 -69.60   0.55    5.00    --  -93.75 -77.00-180.00   48
 71  \w     44.00  68.75   0.55    5.00    --  115.25 -77.00-120.00   45
 72  \w     48.00 109.05   0.55    5.00    --  115.25-125.00 -90.00  111
 73  \w    138.00 164.40   0.55    5.00    --  115.25  77.00  90.00   48
 74  \w     99.00 125.95   0.55    5.00    --  115.25  77.00  90.00   49
 75  \w     93.00 119.40   0.55    5.00    --  115.25  77.00-120.00   48
 76  \w    149.00 175.40   0.55    5.00    --  115.25  61.00 150.00   48
 77  \w     89.00 158.30   0.55    5.00    --  115.25  77.00 -60.00  126
 78  \w    138.00 174.30   0.55    5.00    --  115.25  77.00  60.00   66
 79  \w     98.00 124.40   0.55    5.00    --  115.25  61.00 150.00   48
 80  \w    130.00 174.00   0.55    5.00    --  115.25  45.00 120.00   80
 81  \w     98.00 141.45   0.55    5.00    --  115.25  45.00 -90.00   79
 82  \w     94.00 120.40   0.55    5.00    --  115.25  77.00  60.00   48
 83  \w     73.00  99.40   0.55    5.00    --  115.25-125.00 120.00   48
 84  \w    131.00 160.70   0.55    5.00    --  115.25  77.00 -30.00   54
 85  \w     48.00  82.10   0.55    5.00    --  115.25-125.00   0.00   62
 86  \w     85.00 109.75   0.55    5.00    --  115.25-125.00  60.00   45
 87  \w     90.00 126.30   0.55    5.00    --  115.25  77.00 -30.00   66
 88  \w    123.00 149.40   0.55    5.00    --  115.25  30.00 -30.00   48
 89  \w     57.00  83.40   0.55    5.00    --  115.25-125.00  60.00   48
 90  \w     69.00  95.40   0.55    5.00    --  115.25 -77.00-180.00   48
 91  \w    102.00 174.05   0.55    5.00    --  115.25  61.00   0.00  131
 92  \w     44.00  68.75   0.55    5.00    --  115.25 -61.00 -30.00   45
 93  \w     99.00 125.95   0.55    5.00    --  115.25  61.00  90.00   49
 94  \w    100.00 148.95   0.55    5.00    --  115.25  61.00-180.00   89
 95  \w    119.00 158.05   0.55    5.00    --  115.25  30.00 -90.00   71
 96  \w     44.00  87.45   0.55    5.00    --  115.25 -77.00 150.00   79
 97  \w    152.00 177.30   0.55    5.00    --  115.25  61.00  60.00   46
 98  \w    139.00 165.40   0.55    5.00    --  115.25  45.00 150.00   48
 99  \w     98.00 124.40   0.55    5.00    --  115.25  45.00 150.00   48
100  \w    147.00 173.95   0.55    5.00    --  115.25  77.00 120.00   49
101  \w     89.00 115.95   0.55    5.00    --  115.25  77.00 120.00   49
102  \w     90.00 171.40   0.55    5.00    --  115.25  77.00 -90.00  148
103  \w    141.00 167.40   0.55    5.00    --  115.25  30.00   0.00   48
104  \w     96.00 141.10   0.55    5.00    --  115.25 125.00  90.00   82
105  \w    106.00 132.40   0.55    5.00    --  115.25  30.00   0.00   48
106  \w     44.00  68.75   0.55    5.00    --  115.25 -77.00-150.00   45
107  \w     53.00  99.20   0.55    5.00    --  115.25 -77.00   0.00   84
108  \w     79.00 103.75   0.55    5.00    --  115.25 -95.00  90.00   45
109  \w    105.00 158.35   0.55    5.00    --  115.25  45.00-150.00   97
110  \w     46.00 110.35   0.55    5.00    --  115.25-125.00-180.00  117
111  \w     74.00 103.70   0.55    5.00    --  115.25 -95.00  60.00   54
112  \w     45.00  71.40   0.55    5.00    --  115.25-125.00 120.00   48
113  \w     69.00 101.45   0.55    5.00    --  115.25 -95.00   0.00   59
114  \w    147.00 173.40   0.55    5.00    --  115.25  77.00   0.00   48
115  \w     44.00  70.40   0.55    5.00    --  115.25 -61.00  90.00   48
116  \w     90.00 119.70   0.55    5.00    --  115.25  77.00   0.00   54
117  \w    152.00 177.30   0.55    5.00    --  115.25  77.00-180.00   46
118  \w     43.00  69.40   0.55    5.00    --  115.25 -61.00-180.00   48
119  \w    106.00 150.00   0.55    5.00    --  115.25  30.00-150.00   80
120  \w     98.00 138.15   0.55    5.00    --  115.25  61.00 -90.00   73
121  \w     47.00  71.75   0.55    5.00    --  115.25 -95.00  60.00   45
122  \w     89.00 115.40   0.55    5.00    --  115.25  77.00-180.00   48
123  \w    122.00 172.05   0.55    5.00    --  115.25  77.00  30.00   91
124  \w    141.00 166.30   0.55    5.00    --  115.25  61.00 -60.00   46
125  \w     99.00 130.35   0.55    5.00    --  115.25  61.00 -60.00   57
126  \w     91.00 117.40   0.55    5.00    --  115.25  77.00  30.00   48
127  \w     98.00 151.35   0.55    5.00    --  115.25  45.00  30.00   97
128  \w     97.00 131.10   0.55    5.00    --  115.25  61.00  60.00   62
129  \w    145.00 171.40   0.55    5.00    --  115.25  61.00-120.00   48
130  \w     96.00 140.00   0.55    5.00    --  115.25  61.00-120.00   80
131  \w     43.00  69.40   0.55    5.00    --  115.25 -77.00  30.00   48
132  \w     89.00 115.40   0.55    5.00    --  115.25 -81.00 121.16   48
133  \w     43.00  69.40   0.55    5.00    --  115.25 -77.00 -90.00   48
134  \w     92.00 124.45   0.55    5.00    --  115.25  77.00 150.00   59
135  \w     74.00 103.70   0.55    5.00    --  115.25 -77.00  60.00   54
136  \w    108.00 158.05   0.55    5.00    --  115.25 125.00 -60.00   91
137  \w     43.00  69.40   0.55    5.00    --  115.25 -77.00  60.00   48
138  \w    151.00 176.30   0.55    5.00    --  115.25  45.00-180.00   46
139  \w     99.00 161.15   0.55    5.00    --  115.25  61.00  30.00  113
140  \w    130.00 159.70   0.55    5.00    --  115.25  61.00-150.00   54
141  \w     44.00  98.45   0.55    5.00    --  115.25 -77.00 -60.00   99
142  \w     99.00 123.75   0.55    5.00    --  115.25  61.00-150.00   45
143  \w    142.00 174.45   0.55    5.00    --  115.25  30.00  60.00   59
144  \w    134.00 177.45   0.55    5.00    --  115.25  77.00-150.00   79
145  \w    111.00 137.40   0.55    5.00    --  115.25  45.00  60.00   48
146  \w    105.00 131.40   0.55    5.00    --  115.25  45.00   0.00   48
147  \w    129.00 155.40   0.55    5.00    --  115.25  45.00-120.00   48
148  \w     46.00  72.40   0.55    5.00    --  115.25-125.00  30.00   48
149  \w    136.00 173.40   0.55    5.00    --  115.25  45.00  90.00   68
150  \w     82.00 108.40   0.55    5.00    --  115.25-125.00-150.00   48
151  \w     44.00  70.40   0.55    5.00    --  115.25 -95.00 -30.00   48
152  \w     62.00  96.10   0.55    5.00    --  115.25 -95.00 -60.00   62
153  \w     66.00 102.30   0.55    5.00    --  115.25 -95.00-180.00   66
154  \w     73.00 102.70   0.55    5.00    --  115.25 -77.00-120.00   54
155  \w     45.00  77.45   0.55    5.00    --  115.25-125.00-150.00   59
156  \w     89.00 120.35   0.55    5.00    --  115.25  77.00-150.00   57
157  \w    147.00 176.70   0.55    5.00    --  115.25  45.00 -90.00   54
158  \w     44.00  68.75   0.55    5.00    --  115.25 -77.00  90.00   45
;
_diffrn_measurement_device 'four-circle diffractometer'
_diffrn_measurement_device_type 'XtaLAB Synergy, Dualflex, HyPix'
_diffrn_measurement_method '\w scans'
_diffrn_orient_matrix_type 'CrysAlisPro convention (1999,Acta A55,543-557)'
_diffrn_orient_matrix_UB_11 -0.1032577000
_diffrn_orient_matrix_UB_12 0.1232054000
_diffrn_orient_matrix_UB_13 0.0626628000
_diffrn_orient_matrix_UB_21 0.0223279000
_diffrn_orient_matrix_UB_22 0.1492532000
_diffrn_orient_matrix_UB_23 -0.1287889000
_diffrn_orient_matrix_UB_31 -0.2010828000
_diffrn_orient_matrix_UB_32 0.0054979000
_diffrn_orient_matrix_UB_33 -0.0533711000
_diffrn_radiation_monochromator mirror
_diffrn_radiation_probe x-ray
_diffrn_radiation_type 'Cu K\a'
_diffrn_radiation_wavelength 1.54184
_diffrn_reflns_av_R_equivalents 0.0630
_diffrn_reflns_av_unetI/netI 0.0212
_diffrn_reflns_Laue_measured_fraction_full 0.999
_diffrn_reflns_Laue_measured_fraction_max 0.985
_diffrn_reflns_limit_h_max 8
_diffrn_reflns_limit_h_min -8
_diffrn_reflns_limit_k_max 11
_diffrn_reflns_limit_k_min -11
_diffrn_reflns_limit_l_max 14
_diffrn_reflns_limit_l_min -14
_diffrn_reflns_number 30583
_diffrn_reflns_point_group_measured_fraction_full 0.999
_diffrn_reflns_point_group_measured_fraction_max 0.985
_diffrn_reflns_theta_full 67.684
_diffrn_reflns_theta_max 80.176
_diffrn_reflns_theta_min 4.387
_diffrn_source 'micro-focus sealed X-ray tube'
_diffrn_source_type 'PhotonJet (Cu) X-ray Source'
_exptl_absorpt_coefficient_mu 7.298
_exptl_absorpt_correction_T_max 1.000
_exptl_absorpt_correction_T_min 0.524
_exptl_absorpt_correction_type gaussian
_exptl_absorpt_process_details
;
CrysAlisPro 1.171.44.112a (Rigaku Oxford Diffraction, 2025)
Numerical absorption correction based on gaussian integration over
a multifaceted crystal model
Empirical absorption correction using spherical harmonics,
implemented in SCALE3 ABSPACK scaling algorithm.
;
_exptl_crystal_colour colourless
_exptl_crystal_colour_primary colourless
_exptl_crystal_density_diffrn 1.896
_exptl_crystal_density_method 'not measured'
_exptl_crystal_description block
_exptl_crystal_F_000 352
_exptl_crystal_size_max 0.23
_exptl_crystal_size_mid 0.06
_exptl_crystal_size_min 0.03
_refine_diff_density_max 0.795
_refine_diff_density_min -0.733
_refine_diff_density_rms 0.112
_refine_ls_extinction_method none
_refine_ls_goodness_of_fit_ref 1.106
_refine_ls_hydrogen_treatment refall
_refine_ls_matrix_type full
_refine_ls_number_parameters 210
_refine_ls_number_reflns 2641
_refine_ls_number_restraints 0
_refine_ls_restrained_S_all 1.106
_refine_ls_R_factor_all 0.0464
_refine_ls_R_factor_gt 0.0458
_refine_ls_shift/su_max 0.000
_refine_ls_shift/su_mean 0.000
_refine_ls_structure_factor_coef Fsqd
_refine_ls_weighting_details 'w=1/[\s^2^(Fo^2^)+(0.0967P)^2^+0.2224P] where P=(Fo^2^+2Fc^2^)/3'
_refine_ls_weighting_scheme calc
_refine_ls_wR_factor_gt 0.1293
_refine_ls_wR_factor_ref 0.1302
_reflns_Friedel_coverage 0.000
_reflns_number_gt 2544
_reflns_number_total 2641
_reflns_threshold_expression 'I > 2\s(I)'
_cod_data_source_file d5ce01047k2.cif
_cod_data_source_block Ris657
_cod_database_code 7251338
_shelx_shelxl_version_number 2018/3
_chemical_oxdiff_formula 'C5 H N9 O3 K'
_chemical_oxdiff_usercomment Ris657
_shelx_space_group_comment
;
The symmetry employed for this shelxl refinement is uniquely defined
by the following loop, which should always be used as a source of
symmetry information in preference to the above space-group names.
They are only intended as comments.
;
_shelx_estimated_absorpt_t_max 0.811
_shelx_estimated_absorpt_t_min 0.285
_diffrn_oxdiff_digest_od_ed
;

;
_olex2_refinement_description
;
;
_olex2_submission_special_instructions 'No special instructions were received'
_oxdiff_exptl_absorpt_empirical_details
;
Empirical correction (ABSPACK) includes:
- Absorption correction using spherical harmonics
- Frame scaling
- B-factor correction
;
_oxdiff_exptl_absorpt_empirical_full_max 1.568
_oxdiff_exptl_absorpt_empirical_full_min 0.652

loop_
_space_group_symop_operation_xyz
'x, y, z'
'-x, -y, -z'

loop_
_atom_site_label
_atom_site_type_symbol
_atom_site_fract_x
_atom_site_fract_y
_atom_site_fract_z
_atom_site_U_iso_or_equiv
_atom_site_adp_type
_atom_site_occupancy
_atom_site_site_symmetry_order
_atom_site_calc_flag
_atom_site_refinement_flags_posn
_atom_site_refinement_flags_adp
_atom_site_refinement_flags_occupancy
_atom_site_disorder_assembly
_atom_site_disorder_group
K1 K 0.62615(6) 0.42611(5) 0.22477(4) 0.02285(17) Uani 1 1 d . . . . .
N2 N 0.4308(3) 0.1983(2) 0.14259(18) 0.0279(4) Uani 1 1 d . . . . .
N3 N 0.3850(3) 0.2714(2) 0.01198(19) 0.0306(4) Uani 1 1 d . . . . .
N4 N 0.1965(3) 0.2996(2) -0.01143(18) 0.0276(4) Uani 1 1 d . . . . .
N5 N 0.1144(3) 0.2437(2) 0.10749(18) 0.0249(4) Uani 1 1 d . . . . .
O6 O -0.0744(2) 0.25063(19) 0.11990(15) 0.0277(3) Uani 1 1 d . . . . .
C7 C 0.2578(3) 0.1809(2) 0.2014(2) 0.0242(4) Uani 1 1 d . . . . .
C8 C 0.2293(3) 0.1098(2) 0.34292(19) 0.0217(4) Uani 1 1 d . . . . .
N9 N 0.1065(2) 0.1967(2) 0.40085(17) 0.0224(4) Uani 1 1 d . . . . .
O10 O -0.0044(2) 0.33855(19) 0.36099(16) 0.0273(3) Uani 1 1 d . . . . .
O11 O 0.1188(2) 0.09605(18) 0.54015(14) 0.0247(3) Uani 1 1 d . . . . .
N12 N 0.2565(2) -0.0549(2) 0.56231(17) 0.0229(4) Uani 1 1 d . . . . .
C13 C 0.3206(3) -0.0467(2) 0.44580(19) 0.0206(4) Uani 1 1 d . . . . .
C14 C 0.4670(3) -0.1855(2) 0.43222(19) 0.0210(4) Uani 1 1 d . . . . .
N15 N 0.5094(3) -0.1912(2) 0.31423(17) 0.0233(4) Uani 1 1 d . . . . .
N16 N 0.6542(3) -0.3372(2) 0.34085(18) 0.0252(4) Uani 1 1 d . . . . .
C17 C 0.6837(3) -0.4049(3) 0.4726(2) 0.0243(4) Uani 1 1 d . . . . .
H17 H 0.775(4) -0.500(4) 0.514(3) 0.026(6) Uiso 1 1 d . . . . .
N18 N 0.5702(2) -0.3164(2) 0.53612(17) 0.0232(4) Uani 1 1 d . . . . .
K19 K -0.19881(6) -0.03808(5) 0.15005(4) 0.02708(17) Uani 1 1 d . . . . .
O20 O 0.2047(2) -0.1156(2) 0.12522(16) 0.0282(3) Uani 1 1 d . . . . .
H20A H 0.217(6) -0.208(5) 0.124(4) 0.053(10) Uiso 1 1 d . . . . .
H20B H 0.296(6) -0.125(4) 0.179(4) 0.045(9) Uiso 1 1 d . . . . .
O21 O -0.2292(2) 0.4390(2) -0.14204(18) 0.0319(4) Uani 1 1 d . . . . .
H21A H -0.161(6) 0.392(5) -0.054(4) 0.056(10) Uiso 1 1 d . . . . .
H21B H -0.140(6) 0.471(5) -0.195(4) 0.059(11) Uiso 1 1 d . . . . .

loop_
_atom_site_aniso_label
_atom_site_aniso_U_11
_atom_site_aniso_U_22
_atom_site_aniso_U_33
_atom_site_aniso_U_23
_atom_site_aniso_U_13
_atom_site_aniso_U_12
K1 0.0182(3) 0.0259(3) 0.0223(3) -0.00785(18) 0.00158(17) -0.00472(17)
N2 0.0291(9) 0.0256(8) 0.0249(9) -0.0070(7) 0.0037(7) -0.0052(7)
N3 0.0261(9) 0.0328(9) 0.0276(9) -0.0072(7) 0.0040(7) -0.0067(7)
N4 0.0255(9) 0.0290(9) 0.0234(9) -0.0066(7) 0.0044(7) -0.0052(7)
N5 0.0216(9) 0.0263(8) 0.0243(8) -0.0083(7) 0.0010(7) -0.0044(6)
O6 0.0183(7) 0.0346(8) 0.0299(8) -0.0121(6) 0.0034(6) -0.0076(6)
C7 0.0239(9) 0.0221(9) 0.0252(10) -0.0081(7) 0.0004(8) -0.0052(7)
C8 0.0174(9) 0.0243(9) 0.0235(9) -0.0095(7) 0.0001(7) -0.0048(7)
N9 0.0167(8) 0.0250(8) 0.0243(8) -0.0079(6) -0.0008(6) -0.0056(6)
O10 0.0192(7) 0.0266(7) 0.0350(8) -0.0126(6) -0.0015(6) -0.0026(5)
O11 0.0181(7) 0.0295(7) 0.0254(7) -0.0110(6) 0.0022(5) -0.0038(5)
N12 0.0160(8) 0.0261(8) 0.0248(8) -0.0091(6) 0.0017(6) -0.0040(6)
C13 0.0156(9) 0.0246(9) 0.0215(9) -0.0073(7) -0.0003(7) -0.0079(7)
C14 0.0169(9) 0.0234(9) 0.0217(9) -0.0071(7) 0.0016(7) -0.0066(7)
N15 0.0218(8) 0.0239(8) 0.0241(8) -0.0091(6) 0.0018(6) -0.0060(6)
N16 0.0228(9) 0.0251(8) 0.0261(8) -0.0099(7) 0.0023(7) -0.0038(6)
C17 0.0207(10) 0.0242(9) 0.0272(10) -0.0095(8) -0.0007(7) -0.0052(7)
N18 0.0184(8) 0.0255(8) 0.0237(8) -0.0074(6) -0.0001(6) -0.0057(6)
K19 0.0193(3) 0.0306(3) 0.0295(3) -0.0100(2) 0.00398(18) -0.00695(18)
O20 0.0246(8) 0.0283(8) 0.0316(8) -0.0130(6) -0.0024(6) -0.0036(6)
O21 0.0239(8) 0.0296(8) 0.0385(9) -0.0095(7) -0.0024(7) -0.0062(6)

loop_
_atom_type_symbol
_atom_type_description
_atom_type_scat_dispersion_real
_atom_type_scat_dispersion_imag
_atom_type_scat_source
C C 0.0181 0.0091 'International Tables Vol C Tables 4.2.6.8 and 6.1.1.4'
H H 0.0000 0.0000 'International Tables Vol C Tables 4.2.6.8 and 6.1.1.4'
K K 0.3868 1.0657 'International Tables Vol C Tables 4.2.6.8 and 6.1.1.4'
N N 0.0311 0.0180 'International Tables Vol C Tables 4.2.6.8 and 6.1.1.4'
O O 0.0492 0.0322 'International Tables Vol C Tables 4.2.6.8 and 6.1.1.4'

loop_
_exptl_crystal_face_index_h
_exptl_crystal_face_index_k
_exptl_crystal_face_index_l
_exptl_crystal_face_perp_dist
-2 -1 -1 0.0664
2 1 1 0.1558
0 -1 2 0.0240
0 5 5 0.0078
0 -5 -5 0.0175
4 4 0 0.1262
0 6 3 0.0078
-4 -3 0 0.0622
0 -5 0 0.0210
0 0 -6 0.0295

loop_
_geom_angle_atom_site_label_1
_geom_angle_atom_site_label_2
_geom_angle_atom_site_label_3
_geom_angle
_geom_angle_site_symmetry_1
_geom_angle_site_symmetry_3
_geom_angle_publ_flag
K1 K1 K19 98.612(12) 2_665 1_665 ?
N2 K1 K1 55.47(3) . 2_665 ?
N2 K1 N12 70.64(5) . 2_656 ?
N2 K1 K19 153.62(4) . 1_665 ?
N2 K1 K19 40.87(3) . 1_655 ?
N3 K1 K1 50.75(4) 2_665 2_665 ?
N3 K1 N2 106.20(5) 2_665 . ?
N3 K1 N4 24.85(5) 2_665 2_665 ?
N3 K1 N12 162.71(5) 2_665 2_656 ?
N3 K1 N16 79.09(5) 2_665 1_565 ?
N3 K1 K19 113.20(4) 2_665 1_655 ?
N3 K1 K19 48.00(4) 2_665 1_665 ?
N4 K1 K1 67.58(4) 2_665 2_665 ?
N4 K1 N2 119.94(5) 2_665 . ?
N4 K1 N12 141.94(5) 2_665 2_656 ?
N4 K1 K19 108.74(4) 2_665 1_655 ?
N4 K1 K19 39.78(4) 2_665 1_665 ?
O6 K1 K1 76.12(3) 1_655 2_665 ?
O6 K1 N2 74.33(5) 1_655 . ?
O6 K1 N3 89.55(5) 1_655 2_665 ?
O6 K1 N4 75.29(5) 1_655 2_665 ?
O6 K1 O10 68.07(5) 1_655 1_655 ?
O6 K1 N12 73.19(4) 1_655 2_656 ?
O6 K1 N16 128.05(5) 1_655 1_565 ?
O6 K1 N18 130.80(5) 1_655 2_656 ?
O6 K1 K19 38.00(3) 1_655 1_655 ?
O6 K1 K19 106.50(3) 1_655 1_665 ?
O6 K1 O21 129.01(5) 1_655 2_565 ?
O10 K1 K1 138.54(4) 1_655 2_665 ?
O10 K1 N2 128.30(5) 1_655 . ?
O10 K1 N3 107.62(5) 1_655 2_665 ?
O10 K1 N4 83.35(5) 1_655 2_665 ?
O10 K1 N12 65.45(4) 1_655 2_656 ?
O10 K1 N16 67.74(5) 1_655 1_565 ?
O10 K1 K19 73.24(3) 1_655 1_665 ?
O10 K1 K19 89.61(3) 1_655 1_655 ?
N12 K1 K1 123.17(4) 2_656 2_665 ?
N12 K1 K19 135.47(3) 2_656 1_665 ?
N12 K1 K19 52.93(3) 2_656 1_655 ?
N16 K1 K1 126.05(4) 1_565 2_665 ?
N16 K1 N2 157.49(5) 1_565 . ?
N16 K1 N4 73.82(5) 1_565 2_665 ?
N16 K1 N12 110.55(5) 1_565 2_656 ?
N16 K1 K19 156.99(4) 1_565 1_655 ?
N16 K1 K19 34.13(4) 1_565 1_665 ?
N18 K1 K1 127.72(4) 2_656 2_665 ?
N18 K1 N2 86.34(5) 2_656 . ?
N18 K1 N3 139.59(5) 2_656 2_665 ?
N18 K1 N4 149.43(5) 2_656 2_665 ?
N18 K1 O10 92.24(5) 2_656 1_655 ?
N18 K1 N12 57.70(5) 2_656 2_656 ?
N18 K1 N16 76.52(5) 2_656 1_565 ?
N18 K1 K19 110.04(4) 2_656 1_665 ?
N18 K1 K19 101.44(4) 2_656 1_655 ?
K19 K1 K1 73.627(12) 1_655 2_665 ?
K19 K1 K19 144.358(13) 1_655 1_665 ?
O21 K1 K1 55.96(4) 2_565 2_665 ?
O21 K1 N2 65.16(5) 2_565 . ?
O21 K1 N3 74.15(5) 2_565 2_665 ?
O21 K1 N4 98.90(5) 2_565 2_665 ?
O21 K1 O10 162.86(5) 2_565 1_655 ?
O21 K1 N12 117.43(5) 2_565 2_656 ?
O21 K1 N16 96.42(5) 2_565 1_565 ?
O21 K1 N18 77.13(5) 2_565 2_656 ?
O21 K1 K19 105.53(4) 2_565 1_655 ?
O21 K1 K19 97.55(3) 2_565 1_665 ?
N3 N2 K1 109.82(13) . . ?
N3 N2 C7 105.10(18) . . ?
N3 N2 K19 101.05(13) . 1_655 ?
C7 N2 K1 111.89(13) . . ?
C7 N2 K19 133.31(13) . 1_655 ?
K19 N2 K1 94.14(6) 1_655 . ?
K1 N3 K19 124.74(6) 2_665 1_655 ?
N2 N3 K1 143.81(15) . 2_665 ?
N2 N3 K19 56.32(11) . 1_655 ?
N4 N3 K1 86.11(12) . 2_665 ?
N4 N3 N2 111.42(18) . . ?
N4 N3 K19 143.74(14) . 1_655 ?
K1 N4 K19 102.86(5) 2_665 2 ?
N3 N4 K1 69.05(11) . 2_665 ?
N3 N4 N5 106.73(17) . . ?
N3 N4 K19 100.10(13) . 2 ?
N5 N4 K1 148.78(14) . 2_665 ?
N5 N4 K19 108.29(12) . 2 ?
O6 N5 N4 122.67(17) . . ?
O6 N5 C7 129.24(18) . . ?
C7 N5 N4 108.07(17) . . ?
K1 O6 K19 104.47(5) 1_455 . ?
N5 O6 K1 133.15(12) . 1_455 ?
N5 O6 K19 117.23(11) . . ?
N2 C7 C8 126.3(2) . . ?
N5 C7 N2 108.68(18) . . ?
N5 C7 C8 125.0(2) . . ?
N9 C8 C7 121.35(18) . . ?
N9 C8 C13 106.66(17) . . ?
C13 C8 C7 131.90(18) . . ?
C8 N9 O11 107.81(15) . . ?
O10 N9 C8 134.33(18) . . ?
O10 N9 O11 117.84(16) . . ?
N9 O10 K1 123.82(12) . 1_455 ?
N9 O11 K19 151.26(11) . 2_556 ?
N12 O11 N9 107.77(14) . . ?
N12 O11 K19 88.98(10) . 2_556 ?
O11 N12 K1 140.06(11) . 2_656 ?
C13 N12 K1 110.62(12) . 2_656 ?
C13 N12 O11 106.60(15) . . ?
C8 C13 C14 127.58(18) . . ?
N12 C13 C8 111.16(17) . . ?
N12 C13 C14 121.26(17) . . ?
N15 C14 C13 121.80(18) . . ?
N15 C14 N18 114.90(17) . . ?
N18 C14 C13 123.30(17) . . ?
C14 N15 N16 105.05(16) . . ?
C14 N15 K19 123.04(13) . 1_655 ?
N16 N15 K19 83.19(11) . 1_655 ?
K1 N16 K19 113.11(6) 1_545 1_655 ?
N15 N16 K1 120.84(13) . 1_545 ?
N15 N16 K19 69.94(10) . 1_655 ?
C17 N16 K1 114.92(13) . 1_545 ?
C17 N16 N15 104.90(16) . . ?
C17 N16 K19 125.26(14) . 1_655 ?
N16 C17 H17 121.6(18) . . ?
N16 C17 N18 114.83(18) . . ?
N18 C17 H17 123.5(18) . . ?
C14 N18 K1 116.99(12) . 2_656 ?
C17 N18 K1 130.27(13) . 2_656 ?
C17 N18 C14 100.32(17) . . ?
K1 K19 K1 144.358(13) 1_455 1_445 ?
K1 K19 H20A 124.8(8) 1_455 . ?
K1 K19 H20A 87.0(8) 1_445 . ?
N2 K19 K1 44.98(4) 1_455 1_455 ?
N2 K19 K1 105.72(4) 1_455 1_445 ?
N2 K19 N3 22.63(5) 1_455 1_455 ?
N2 K19 N4 117.37(5) 1_455 2 ?
N2 K19 O11 89.13(5) 1_455 2_556 ?
N2 K19 N16 93.06(5) 1_455 1_455 ?
N2 K19 K19 124.56(4) 1_455 2 ?
N2 K19 H20A 166.5(8) 1_455 . ?
N3 K19 K1 105.62(4) 1_455 1_445 ?
N3 K19 K1 56.30(4) 1_455 1_455 ?
N3 K19 K19 104.54(3) 1_455 2 ?
N3 K19 H20A 149.5(7) 1_455 . ?
N4 K19 K1 37.36(3) 2 1_445 ?
N4 K19 K1 159.01(4) 2 1_455 ?
N4 K19 N3 103.09(5) 2 1_455 ?
N4 K19 O11 132.22(4) 2 2_556 ?
N4 K19 K19 71.27(3) 2 2 ?
N4 K19 H20A 70.2(8) 2 . ?
O6 K19 K1 37.53(3) . 1_455 ?
O6 K19 K1 175.73(4) . 1_445 ?
O6 K19 N2 77.73(5) . 1_455 ?
O6 K19 N3 78.54(5) . 1_455 ?
O6 K19 N4 143.32(5) . 2 ?
O6 K19 O11 77.36(4) . 2_556 ?
O6 K19 N15 131.00(5) . 1_455 ?
O6 K19 N16 145.77(5) . 1_455 ?
O6 K19 K19 72.89(3) . 2 ?
O6 K19 H20A 89.8(8) . . ?
O11 K19 K1 99.99(3) 2_556 1_445 ?
O11 K19 K1 65.88(3) 2_556 1_455 ?
O11 K19 N3 111.14(4) 2_556 1_455 ?
O11 K19 K19 127.10(3) 2_556 2 ?
O11 K19 H20A 93.2(8) 2_556 . ?
N15 K19 K1 49.98(3) 1_455 1_445 ?
N15 K19 K1 94.68(4) 1_455 1_455 ?
N15 K19 N2 66.20(5) 1_455 1_455 ?
N15 K19 N3 79.97(5) 1_455 1_455 ?
N15 K19 N4 84.45(5) 1_455 2 ?
N15 K19 O11 70.33(5) 1_455 2_556 ?
N15 K19 N16 26.87(5) 1_455 1_455 ?
N15 K19 K19 155.72(4) 1_455 2 ?
N15 K19 H20A 127.0(8) 1_455 . ?
N16 K19 K1 116.39(4) 1_455 1_455 ?
N16 K19 K1 32.76(3) 1_455 1_445 ?
N16 K19 N3 105.22(5) 1_455 1_455 ?
N16 K19 N4 70.04(5) 1_455 2 ?
N16 K19 O11 69.51(4) 1_455 2_556 ?
N16 K19 K19 135.31(4) 1_455 2 ?
N16 K19 H20A 100.2(8) 1_455 . ?
K19 K19 K1 107.756(16) 2 1_455 ?
K19 K19 K1 106.586(16) 2 1_445 ?
K19 K19 H20A 45.0(7) 2 . ?
O20 K19 K1 97.25(4) 2 1_455 ?
O20 K19 K1 109.24(4) . 1_455 ?
O20 K19 K1 102.54(4) . 1_445 ?
O20 K19 K1 102.06(4) 2 1_445 ?
O20 K19 N2 88.25(5) 2 1_455 ?
O20 K19 N2 151.63(5) . 1_455 ?
O20 K19 N3 65.92(5) 2 1_455 ?
O20 K19 N3 141.84(5) . 1_455 ?
O20 K19 N4 84.34(5) . 2 ?
O20 K19 N4 67.69(5) 2 2 ?
O20 K19 O6 74.16(5) . . ?
O20 K19 O6 80.42(5) 2 . ?
O20 K19 O11 88.41(4) . 2_556 ?
O20 K19 O11 157.67(5) 2 2_556 ?
O20 K19 N15 127.99(5) 2 1_455 ?
O20 K19 N15 138.19(5) . 1_455 ?
O20 K19 N16 132.77(5) 2 1_455 ?
O20 K19 N16 112.40(5) . 1_455 ?
O20 K19 K19 41.58(3) 2 2 ?
O20 K19 K19 41.89(3) . 2 ?
O20 K19 O20 83.48(5) . 2 ?
O20 K19 H20A 15.7(8) . . ?
O20 K19 H20A 84.5(7) 2 . ?
K19 O20 K19 96.52(5) . 2 ?
K19 O20 H20A 92(3) 2 . ?
K19 O20 H20A 98(3) . . ?
K19 O20 H20B 128(2) . . ?
K19 O20 H20B 126(2) 2 . ?
H20A O20 H20B 107(4) . . ?
K1 O21 H21A 133(2) 2_565 . ?
K1 O21 H21B 120(3) 2_565 . ?
H21A O21 H21B 103(4) . . ?

loop_
_geom_bond_atom_site_label_1
_geom_bond_atom_site_label_2
_geom_bond_distance
_geom_bond_site_symmetry_2
_geom_bond_publ_flag
K1 K1 4.9059(8) 2_665 ?
K1 N2 3.134(2) . ?
K1 N3 2.896(2) 2_665 ?
K1 N4 3.0940(18) 2_665 ?
K1 O6 2.7825(16) 1_655 ?
K1 O10 2.8465(16) 1_655 ?
K1 N12 3.1413(17) 2_656 ?
K1 N16 2.9247(19) 1_565 ?
K1 N18 2.8141(17) 2_656 ?
K1 K19 4.4223(6) 1_655 ?
K1 K19 4.9709(6) 1_665 ?
K1 O21 2.7933(17) 2_565 ?
N2 N3 1.342(3) . ?
N2 C7 1.350(3) . ?
N2 K19 2.9014(19) 1_655 ?
N3 N4 1.303(3) . ?
N3 K19 3.422(2) 1_655 ?
N4 N5 1.348(2) . ?
N4 K19 3.262(2) 2 ?
N5 O6 1.309(2) . ?
N5 C7 1.335(3) . ?
O6 K19 2.8116(16) . ?
C7 C8 1.449(3) . ?
C8 N9 1.324(3) . ?
C8 C13 1.427(3) . ?
N9 O10 1.234(2) . ?
N9 O11 1.429(2) . ?
O11 N12 1.394(2) . ?
O11 K19 3.3010(15) 2_556 ?
N12 C13 1.312(3) . ?
C13 C14 1.457(3) . ?
C14 N15 1.333(3) . ?
C14 N18 1.348(2) . ?
N15 N16 1.380(2) . ?
N15 K19 2.8684(18) 1_655 ?
N16 C17 1.337(3) . ?
N16 K19 3.0321(18) 1_655 ?
C17 H17 0.90(3) . ?
C17 N18 1.348(3) . ?
K19 K19 4.1353(8) 2 ?
K19 O20 2.7794(17) 2 ?
K19 O20 2.7624(17) . ?
K19 H20A 2.99(4) . ?
O20 H20A 0.82(4) . ?
O20 H20B 0.87(4) . ?
O21 H21A 0.99(4) . ?
O21 H21B 0.84(4) . ?

loop_
_geom_hbond_atom_site_label_D
_geom_hbond_atom_site_label_H
_geom_hbond_atom_site_label_A
_geom_hbond_distance_DH
_geom_hbond_distance_HA
_geom_hbond_distance_DA
_geom_hbond_angle_DHA
_geom_hbond_site_symmetry_A
_geom_hbond_publ_flag
O20 H20B N15 0.87(4) 1.98(4) 2.839(2) 169(3) . yes
O21 H21A N4 0.99(4) 2.45(4) 3.128(3) 126(3) . yes
O21 H21A N5 0.99(4) 2.44(4) 3.363(3) 157(3) . yes
O21 H21A O6 0.99(4) 1.86(4) 2.817(2) 162(3) . yes
O21 H21B O10 0.84(4) 2.32(4) 3.112(2) 156(4) 2_565 yes

loop_
_geom_torsion_atom_site_label_1
_geom_torsion_atom_site_label_2
_geom_torsion_atom_site_label_3
_geom_torsion_atom_site_label_4
_geom_torsion
_geom_torsion_site_symmetry_1
_geom_torsion_site_symmetry_2
_geom_torsion_site_symmetry_3
_geom_torsion_site_symmetry_4
_geom_torsion_publ_flag
K1 N2 N3 K1 -5.9(3) . . . 2_665 ?
K1 N2 N3 N4 -120.24(16) . . . . ?
K1 N2 N3 K19 98.55(10) . . . 1_655 ?
K1 N2 C7 N5 118.57(15) . . . . ?
K1 N2 C7 C8 -60.1(2) . . . . ?
K1 N3 N4 N5 -147.26(14) 2_665 . . . ?
K1 N3 N4 K19 100.01(6) 2_665 . . 2 ?
K1 N4 N5 O6 104.1(3) 2_665 . . . ?
K1 N4 N5 C7 -77.5(3) 2_665 . . . ?
K1 N12 C13 C8 165.77(12) 2_656 . . . ?
K1 N12 C13 C14 -14.4(2) 2_656 . . . ?
K1 N16 C17 N18 -134.91(15) 1_545 . . . ?
N2 N3 N4 K1 147.38(18) . . . 2_665 ?
N2 N3 N4 N5 0.1(2) . . . . ?
N2 N3 N4 K19 -112.61(16) . . . 2 ?
N2 C7 C8 N9 122.7(2) . . . . ?
N2 C7 C8 C13 -53.4(3) . . . . ?
N3 N2 C7 N5 -0.6(2) . . . . ?
N3 N2 C7 C8 -179.19(19) . . . . ?
N3 N4 N5 O6 -178.91(18) . . . . ?
N3 N4 N5 C7 -0.5(2) . . . . ?
N4 N5 O6 K1 -114.73(19) . . . 1_455 ?
N4 N5 O6 K19 95.10(19) . . . . ?
N4 N5 C7 N2 0.6(2) . . . . ?
N4 N5 C7 C8 179.30(18) . . . . ?
N5 C7 C8 N9 -55.7(3) . . . . ?
N5 C7 C8 C13 128.1(2) . . . . ?
O6 N5 C7 N2 178.95(18) . . . . ?
O6 N5 C7 C8 -2.4(3) . . . . ?
C7 N2 N3 K1 114.6(2) . . . 2_665 ?
C7 N2 N3 N4 0.3(2) . . . . ?
C7 N2 N3 K19 -140.95(18) . . . 1_655 ?
C7 N5 O6 K1 67.2(3) . . . 1_455 ?
C7 N5 O6 K19 -83.0(2) . . . . ?
C7 C8 N9 O10 0.9(4) . . . . ?
C7 C8 N9 O11 -177.14(17) . . . . ?
C7 C8 C13 N12 176.3(2) . . . . ?
C7 C8 C13 C14 -3.5(4) . . . . ?
C8 N9 O10 K1 76.2(3) . . . 1_455 ?
C8 N9 O11 N12 0.4(2) . . . . ?
C8 N9 O11 K19 123.5(2) . . . 2_556 ?
C8 C13 C14 N15 -11.5(3) . . . . ?
C8 C13 C14 N18 168.13(19) . . . . ?
N9 C8 C13 N12 -0.3(2) . . . . ?
N9 C8 C13 C14 179.94(19) . . . . ?
N9 O11 N12 K1 -158.79(14) . . . 2_656 ?
N9 O11 N12 C13 -0.59(19) . . . . ?
O10 N9 O11 N12 -177.94(16) . . . . ?
O10 N9 O11 K19 -54.9(3) . . . 2_556 ?
O11 N9 O10 K1 -105.94(16) . . . 1_455 ?
O11 N12 C13 C8 0.5(2) . . . . ?
O11 N12 C13 C14 -179.65(17) . . . . ?
N12 C13 C14 N15 168.74(18) . . . . ?
N12 C13 C14 N18 -11.7(3) . . . . ?
C13 C8 N9 O10 177.9(2) . . . . ?
C13 C8 N9 O11 -0.1(2) . . . . ?
C13 C14 N15 N16 179.14(18) . . . . ?
C13 C14 N15 K19 87.5(2) . . . 1_655 ?
C13 C14 N18 K1 34.9(2) . . . 2_656 ?
C13 C14 N18 C17 -179.04(18) . . . . ?
C14 N15 N16 K1 131.97(13) . . . 1_545 ?
C14 N15 N16 C17 0.2(2) . . . . ?
C14 N15 N16 K19 -122.44(14) . . . 1_655 ?
N15 C14 N18 K1 -145.52(14) . . . 2_656 ?
N15 C14 N18 C17 0.6(2) . . . . ?
N15 N16 C17 N18 0.2(2) . . . . ?
N16 C17 N18 K1 138.88(16) . . . 2_656 ?
N16 C17 N18 C14 -0.5(2) . . . . ?
N18 C14 N15 N16 -0.5(2) . . . . ?
N18 C14 N15 K19 -92.12(18) . . . 1_655 ?
K19 N2 N3 K1 -104.4(2) 1_655 . . 2_665 ?
K19 N2 N3 N4 141.22(15) 1_655 . . . ?
K19 N2 C7 N5 -122.37(18) 1_655 . . . ?
K19 N2 C7 C8 59.0(3) 1_655 . . . ?
K19 N3 N4 K1 -150.8(2) 1_655 . . 2_665 ?
K19 N3 N4 N5 61.9(3) 1_655 . . . ?
K19 N3 N4 K19 -50.8(2) 1_655 . . 2 ?
K19 N4 N5 O6 -71.92(19) 2 . . . ?
K19 N4 N5 C7 106.52(15) 2 . . . ?
K19 O11 N12 K1 44.98(16) 2_556 . . 2_656 ?
K19 O11 N12 C13 -156.82(13) 2_556 . . . ?
K19 N15 N16 K1 -105.58(10) 1_655 . . 1_545 ?
K19 N15 N16 C17 122.60(14) 1_655 . . . ?
K19 N16 C17 N18 75.9(2) 1_655 . . . ?

loop_
_exptl_oxdiff_crystal_face_indexfrac_h
_exptl_oxdiff_crystal_face_indexfrac_k
_exptl_oxdiff_crystal_face_indexfrac_l
_exptl_oxdiff_crystal_face_x
_exptl_oxdiff_crystal_face_y
_exptl_oxdiff_crystal_face_z
-2.0000 -1.0000 -1.0000 0.0206 -0.0651 0.4500
2.0000 1.0000 1.0000 -0.0206 0.0651 -0.4500
-0.0000 -1.0000 2.0000 0.0021 -0.4068 -0.1122
0.2807 5.1440 5.4316 0.9451 0.0745 -0.3181
-0.1661 -5.1326 -5.3929 -0.9531 -0.0752 0.2930
3.8184 3.8650 0.0309 0.0838 0.6581 -0.7482
0.1919 5.6855 2.9576 0.8660 0.4720 -0.1652
-4.4223 -2.5185 -0.3305 0.1256 -0.4321 0.8930
-0.1311 -5.1385 0.1873 -0.6078 -0.7940 -0.0119
0.0421 0.3410 -6.3615 -0.3610 0.8711 0.3329
